data_7006838
loop_
_publ_author_name
'Pask, Christopher M.'
'Camm, Kenneth D.'
'Bullen, Neil J.'
'Carr, Michael J.'
'Clegg, William'
'Kilner, Colin A.'
'Halcrow, Malcolm A.'

_publ_section_title
;
 Two complexes of copper(II) salts with
 5-amino-3-(pyrid-2-yl)-1H-pyrazole, the prototype for a new class of
 ditopic ligand.
;
_journal_issue 5
_journal_name_full 'Dalton transactions (Cambridge, England : 2003)'
_journal_page_first 662
_journal_page_last 664
_journal_paper_doi 10.1039/b514634h
_journal_year 2006
_chemical_formula_moiety 'C16 H18 Cu N8 O, S O4, C H4 O, H2 O'
_chemical_formula_sum 'C17 H24 Cu N8 O7 S'
_chemical_formula_weight 548.04
_chemical_name_common
;
Bis(5-amino-3-(pyrid-2-yl)pyrazole)aquacopper(ii) sulfate
monohydrate mono-methanol solvate
;
_chemical_name_systematic
;
Bis[5-amino-3-(pyrid-2-yl)pyrazole]aquacopper(II) sulfate
monohydrate mono-methanol solvate
;
_space_group_IT_number 14
_symmetry_cell_setting monoclinic
_symmetry_space_group_name_Hall '-P 2yn'
_symmetry_space_group_name_H-M 'P 1 21/n 1'
_atom_sites_solution_hydrogens geom
_atom_sites_solution_primary direct
_atom_sites_solution_secondary difmap
_audit_creation_method SHELXL-97
_cell_angle_alpha 90.00
_cell_angle_beta 102.705(1)
_cell_angle_gamma 90.00
_cell_formula_units_Z 4
_cell_length_a 10.1984(11)
_cell_length_b 12.8621(14)
_cell_length_c 17.3027(19)
_cell_measurement_reflns_used 4267
_cell_measurement_temperature 150(2)
_cell_measurement_theta_max 21.29
_cell_measurement_theta_min 2.42
_cell_volume 2214.1(4)
_computing_cell_refinement 'Bruker SAINT'
_computing_data_collection 'Bruker APEX2'
_computing_data_reduction 'Bruker SAINT'
_computing_molecular_graphics 'ORTEX (McArdle, 1995)'
_computing_publication_material 'local program'
_computing_structure_refinement 'SHELXL-97 (Sheldrick, 1997)'
_computing_structure_solution 'SHELXS-97 (Sheldrick, 1990)'
_diffrn_ambient_temperature 150(2)
_diffrn_measured_fraction_theta_full 0.998
_diffrn_measured_fraction_theta_max 0.998
_diffrn_measurement_device_type 'Bruker SMART APEX2 CCD diffractometer'
_diffrn_measurement_method 'fine-slice \w scans'
_diffrn_radiation_monochromator 'silicon 111'
_diffrn_radiation_source 'Daresbury SRS station 9.8'
_diffrn_radiation_type synchrotron
_diffrn_radiation_wavelength 0.6814
_diffrn_reflns_av_R_equivalents 0.0602
_diffrn_reflns_av_sigmaI/netI 0.0500
_diffrn_reflns_limit_h_max 11
_diffrn_reflns_limit_h_min -11
_diffrn_reflns_limit_k_max 14
_diffrn_reflns_limit_k_min -14
_diffrn_reflns_limit_l_max 19
_diffrn_reflns_limit_l_min -19
_diffrn_reflns_number 13828
_diffrn_reflns_theta_full 22.24
_diffrn_reflns_theta_max 22.24
_diffrn_reflns_theta_min 2.05
_exptl_absorpt_coefficient_mu 1.139
_exptl_absorpt_correction_T_max 1.162
_exptl_absorpt_correction_T_min 0.796
_exptl_absorpt_correction_type multi-scan
_exptl_absorpt_process_details
;
Sheldrick, G. M. (2002). SADABS v. 2.03. University of
G/ottingen, Germany.
;
_exptl_crystal_colour red
_exptl_crystal_density_diffrn 1.644
_exptl_crystal_density_method 'not measured'
_exptl_crystal_description plate
_exptl_crystal_F_000 1132
_exptl_crystal_size_max 0.08
_exptl_crystal_size_mid 0.03
_exptl_crystal_size_min 0.01
_refine_diff_density_max 0.395
_refine_diff_density_min -0.455
_refine_diff_density_rms 0.069
_refine_ls_extinction_method none
_refine_ls_goodness_of_fit_ref 0.998
_refine_ls_hydrogen_treatment mixed
_refine_ls_matrix_type full
_refine_ls_number_parameters 323
_refine_ls_number_reflns 3183
_refine_ls_number_restraints 6
_refine_ls_restrained_S_all 0.997
_refine_ls_R_factor_all 0.0720
_refine_ls_R_factor_gt 0.0417
_refine_ls_shift/su_max 0.000
_refine_ls_shift/su_mean 0.000
_refine_ls_structure_factor_coef Fsqd
_refine_ls_weighting_details 'calc w=1/[\s^2^(Fo^2^)+(0.0347P)^2^+5.1877P] where P=(Fo^2^+2Fc^2^)/3'
_refine_ls_weighting_scheme calc
_refine_ls_wR_factor_gt 0.0889
_refine_ls_wR_factor_ref 0.1010
_reflns_number_gt 2280
_reflns_number_total 3183
_reflns_threshold_expression >2sigma(I)
_cod_data_source_file b514634h.txt
_cod_data_source_block c:\shared\chris\crysta~1\cp180a\leeds105
_cod_depositor_comments
;
The following automatic conversions were performed:
'_symmetry_cell_setting' value 'Monoclinic' changed to 'monoclinic'
according to '/home/saulius/struct/CIF-dictionaries/cif_core.dic'
dictionary named 'cif_core.dic' version 2.4.1 from 2010-06-29.

Automatic conversion script
Id: cif_fix_enum 1527 2010-12-29 10:47:43Z saulius 
;
_cod_original_sg_symbol_H-M 'P 21/n'
_cod_database_code 7006838

loop_
_symmetry_equiv_pos_as_xyz
'x, y, z'
'-x+1/2, y+1/2, -z+1/2'
'-x, -y, -z'
'x-1/2, -y-1/2, z-1/2'

loop_
_atom_site_label
_atom_site_type_symbol
_atom_site_fract_x
_atom_site_fract_y
_atom_site_fract_z
_atom_site_U_iso_or_equiv
_atom_site_adp_type
_atom_site_occupancy
_atom_site_symmetry_multiplicity
_atom_site_calc_flag
_atom_site_refinement_flags
_atom_site_disorder_assembly
_atom_site_disorder_group
Cu1 Cu 0.33430(6) 0.38234(4) 0.63310(3) 0.03278(19) Uani 1 1 d . . .
N2 N 0.2473(4) 0.4122(3) 0.7344(2) 0.0317(9) Uani 1 1 d . . .
C3 C 0.2850(5) 0.4781(4) 0.7945(3) 0.0370(12) Uani 1 1 d . . .
H3 H 0.3655 0.5166 0.7978 0.044 Uiso 1 1 calc R . .
C4 C 0.2121(5) 0.4931(4) 0.8522(3) 0.0435(13) Uani 1 1 d . . .
H4 H 0.2414 0.5414 0.8940 0.052 Uiso 1 1 calc R . .
C5 C 0.0963(5) 0.4364(4) 0.8477(3) 0.0425(13) Uani 1 1 d . . .
H5 H 0.0447 0.4452 0.8867 0.051 Uiso 1 1 calc R . .
C6 C 0.0555(5) 0.3674(4) 0.7869(3) 0.0366(12) Uani 1 1 d . . .
H6 H -0.0246 0.3281 0.7830 0.044 Uiso 1 1 calc R . .
C7 C 0.1334(5) 0.3559(3) 0.7314(3) 0.0292(11) Uani 1 1 d . . .
C8 C 0.1004(5) 0.2864(3) 0.6631(3) 0.0307(11) Uani 1 1 d . . .
N9 N 0.1808(4) 0.2890(3) 0.6125(2) 0.0311(9) Uani 1 1 d . . .
N10 N 0.1248(4) 0.2221(3) 0.5524(2) 0.0341(10) Uani 1 1 d . . .
H10 H 0.1582 0.2090 0.5106 0.041 Uiso 1 1 calc R . .
C11 C 0.0109(5) 0.1790(3) 0.5665(3) 0.0321(11) Uani 1 1 d . . .
C12 C -0.0064(5) 0.2172(3) 0.6383(3) 0.0344(12) Uani 1 1 d . . .
H12 H -0.0756 0.2002 0.6650 0.041 Uiso 1 1 calc R . .
N13 N -0.0653(4) 0.1124(3) 0.5149(2) 0.0433(11) Uani 1 1 d . . .
H13A H -0.0415 0.0959 0.4706 0.052 Uiso 1 1 calc R . .
H13B H -0.1387 0.0857 0.5256 0.052 Uiso 1 1 calc R . .
N14 N 0.2780(4) 0.4676(3) 0.5302(2) 0.0309(9) Uani 1 1 d . . .
C15 C 0.1802(5) 0.4485(4) 0.4672(3) 0.0381(12) Uani 1 1 d . . .
H15 H 0.1243 0.3898 0.4688 0.046 Uiso 1 1 calc R . .
C16 C 0.1552(5) 0.5086(4) 0.3998(3) 0.0431(13) Uani 1 1 d . . .
H16 H 0.0850 0.4913 0.3558 0.052 Uiso 1 1 calc R . .
C17 C 0.2352(5) 0.5947(4) 0.3983(3) 0.0437(13) Uani 1 1 d . . .
H17 H 0.2215 0.6375 0.3524 0.052 Uiso 1 1 calc R . .
C18 C 0.3350(5) 0.6182(4) 0.4635(3) 0.0373(12) Uani 1 1 d . . .
H18 H 0.3890 0.6784 0.4634 0.045 Uiso 1 1 calc R . .
C19 C 0.3562(5) 0.5541(3) 0.5288(3) 0.0301(11) Uani 1 1 d . . .
C20 C 0.4624(5) 0.5656(3) 0.5994(3) 0.0305(11) Uani 1 1 d . . .
N21 N 0.4735(4) 0.4878(3) 0.6516(2) 0.0353(10) Uani 1 1 d . . .
N22 N 0.5789(4) 0.5119(3) 0.7114(2) 0.0408(11) Uani 1 1 d . . .
H22 H 0.6073 0.4738 0.7540 0.049 Uiso 1 1 calc R . .
C23 C 0.6349(5) 0.6038(4) 0.6959(3) 0.0375(12) Uani 1 1 d . . .
C24 C 0.5622(5) 0.6394(4) 0.6250(3) 0.0364(12) Uani 1 1 d . . .
H24 H 0.5767 0.7017 0.5986 0.044 Uiso 1 1 calc R . .
N25 N 0.7423(4) 0.6437(3) 0.7475(3) 0.0486(12) Uani 1 1 d . . .
H25A H 0.7775 0.6099 0.7914 0.058 Uiso 1 1 calc R . .
H25B H 0.7769 0.7035 0.7372 0.058 Uiso 1 1 calc R . .
O26 O 0.4723(3) 0.2684(2) 0.6794(2) 0.0369(8) Uani 1 1 d D . .
H26A H 0.472(6) 0.247(4) 0.726(2) 0.068(10) Uiso 1 1 d D . .
H26B H 0.507(5) 0.225(3) 0.653(3) 0.068(10) Uiso 1 1 d D . .
S27 S 0.72157(12) 0.40198(9) 0.89105(7) 0.0338(3) Uani 1 1 d . . .
O28 O 0.7457(4) 0.3701(3) 0.8146(2) 0.0494(9) Uani 1 1 d . . .
O29 O 0.5771(3) 0.3924(3) 0.8899(2) 0.0451(9) Uani 1 1 d . . .
O30 O 0.7965(3) 0.3335(3) 0.95486(19) 0.0425(9) Uani 1 1 d . . .
O31 O 0.7627(3) 0.5095(2) 0.9090(2) 0.0516(10) Uani 1 1 d . . .
O32 O 1.0279(4) 0.3528(3) 1.0661(2) 0.0447(9) Uani 1 1 d D . .
H32A H 0.966(4) 0.366(4) 1.025(3) 0.068(10) Uiso 1 1 d D . .
H32B H 1.091(4) 0.396(4) 1.071(3) 0.068(10) Uiso 1 1 d D . .
O33 O 0.4630(4) 0.2082(3) 0.8281(2) 0.0441(9) Uani 1 1 d . . .
H33 H 0.5040 0.2597 0.8518 0.053 Uiso 1 1 calc R . .
C34 C 0.3547(5) 0.1816(4) 0.8630(3) 0.0498(14) Uani 1 1 d . . .
H34A H 0.3853 0.1314 0.9058 0.075 Uiso 1 1 calc R . .
H34B H 0.2823 0.1507 0.8229 0.075 Uiso 1 1 calc R . .
H34C H 0.3213 0.2443 0.8846 0.075 Uiso 1 1 calc R . .

loop_
_atom_site_aniso_label
_atom_site_aniso_U_11
_atom_site_aniso_U_22
_atom_site_aniso_U_33
_atom_site_aniso_U_23
_atom_site_aniso_U_13
_atom_site_aniso_U_12
Cu1 0.0386(4) 0.0234(3) 0.0362(4) 0.0027(3) 0.0079(3) -0.0068(3)
N2 0.035(2) 0.021(2) 0.038(2) 0.0021(18) 0.0071(19) 0.0008(18)
C3 0.038(3) 0.029(3) 0.045(3) 0.001(2) 0.010(2) 0.000(2)
C4 0.057(4) 0.029(3) 0.045(3) -0.009(2) 0.012(3) 0.002(3)
C5 0.045(3) 0.038(3) 0.048(3) -0.003(3) 0.018(3) 0.006(3)
C6 0.036(3) 0.028(3) 0.049(3) 0.003(2) 0.014(2) 0.002(2)
C7 0.035(3) 0.019(2) 0.033(3) 0.003(2) 0.007(2) 0.000(2)
C8 0.034(3) 0.018(2) 0.041(3) 0.006(2) 0.010(2) 0.003(2)
N9 0.037(2) 0.022(2) 0.035(2) -0.0024(18) 0.009(2) -0.0043(18)
N10 0.042(3) 0.025(2) 0.036(2) -0.0005(18) 0.010(2) -0.0014(19)
C11 0.032(3) 0.021(2) 0.043(3) 0.005(2) 0.008(2) -0.004(2)
C12 0.036(3) 0.022(3) 0.049(3) 0.005(2) 0.016(2) -0.001(2)
N13 0.048(3) 0.031(2) 0.054(3) -0.009(2) 0.018(2) -0.013(2)
N14 0.035(2) 0.021(2) 0.037(2) 0.0028(17) 0.010(2) 0.0021(18)
C15 0.041(3) 0.028(3) 0.044(3) 0.001(2) 0.008(3) 0.004(2)
C16 0.044(3) 0.034(3) 0.047(3) 0.007(2) 0.000(3) 0.005(3)
C17 0.054(3) 0.033(3) 0.043(3) 0.014(2) 0.008(3) 0.015(3)
C18 0.038(3) 0.025(3) 0.051(3) 0.004(3) 0.016(3) 0.003(2)
C19 0.034(3) 0.021(2) 0.038(3) 0.003(2) 0.016(2) 0.007(2)
C20 0.037(3) 0.018(2) 0.040(3) 0.000(2) 0.016(2) 0.000(2)
N21 0.040(3) 0.029(2) 0.035(2) 0.0002(19) 0.005(2) -0.0081(19)
N22 0.050(3) 0.038(3) 0.031(2) 0.0036(19) 0.001(2) -0.013(2)
C23 0.037(3) 0.033(3) 0.045(3) -0.001(2) 0.014(3) -0.007(2)
C24 0.045(3) 0.023(3) 0.046(3) 0.001(2) 0.018(3) -0.007(2)
N25 0.050(3) 0.047(3) 0.047(3) 0.002(2) 0.005(2) -0.022(2)
O26 0.043(2) 0.0270(19) 0.042(2) 0.0020(16) 0.0119(19) 0.0042(16)
S27 0.0340(7) 0.0288(7) 0.0391(7) -0.0005(5) 0.0090(6) 0.0017(5)
O28 0.055(2) 0.057(2) 0.039(2) 0.0040(18) 0.0152(18) 0.0113(19)
O29 0.036(2) 0.046(2) 0.055(2) -0.0114(18) 0.0133(17) -0.0034(17)
O30 0.044(2) 0.037(2) 0.045(2) 0.0063(16) 0.0069(17) 0.0077(16)
O31 0.045(2) 0.0251(19) 0.085(3) -0.0065(18) 0.017(2) -0.0060(16)
O32 0.050(2) 0.028(2) 0.054(2) 0.0037(17) 0.0067(19) -0.0071(17)
O33 0.056(2) 0.029(2) 0.048(2) -0.0013(16) 0.0128(19) -0.0057(17)
C34 0.051(4) 0.040(3) 0.060(4) 0.002(3) 0.016(3) -0.006(3)

loop_
_atom_type_symbol
_atom_type_description
_atom_type_scat_dispersion_real
_atom_type_scat_dispersion_imag
_atom_type_scat_source
C C 0.0033 0.0016 'International Tables Vol C Tables 4.2.6.8 and 6.1.1.4'
H H 0.0000 0.0000 'International Tables Vol C Tables 4.2.6.8 and 6.1.1.4'
N N 0.0061 0.0033 'International Tables Vol C Tables 4.2.6.8 and 6.1.1.4'
O O 0.0106 0.0060 'International Tables Vol C Tables 4.2.6.8 and 6.1.1.4'
S S 0.1246 0.1234 'International Tables Vol C Tables 4.2.6.8 and 6.1.1.4'
Cu Cu 0.3201 1.2651 'International Tables Vol C Tables 4.2.6.8 and 6.1.1.4'

loop_
_geom_angle_atom_site_label_1
_geom_angle_atom_site_label_2
_geom_angle_atom_site_label_3
_geom_angle
_geom_angle_site_symmetry_1
_geom_angle_site_symmetry_3
_geom_angle_publ_flag
N21 Cu1 N9 173.76(16) . . ?
N21 Cu1 N14 79.94(16) . . ?
N9 Cu1 N14 96.30(15) . . ?
N21 Cu1 O26 91.18(15) . . ?
N9 Cu1 O26 94.91(14) . . ?
N14 Cu1 O26 138.46(14) . . ?
N21 Cu1 N2 99.08(15) . . ?
N9 Cu1 N2 78.54(15) . . ?
N14 Cu1 N2 121.22(14) . . ?
O26 Cu1 N2 100.19(13) . . ?
C3 N2 C7 117.8(4) . . ?
C3 N2 Cu1 130.2(3) . . ?
C7 N2 Cu1 111.9(3) . . ?
N2 C3 C4 123.0(5) . . ?
N2 C3 H3 118.5 . . ?
C4 C3 H3 118.5 . . ?
C5 C4 C3 118.4(5) . . ?
C5 C4 H4 120.8 . . ?
C3 C4 H4 120.8 . . ?
C6 C5 C4 120.0(5) . . ?
C6 C5 H5 120.0 . . ?
C4 C5 H5 120.0 . . ?
C5 C6 C7 118.6(5) . . ?
C5 C6 H6 120.7 . . ?
C7 C6 H6 120.7 . . ?
N2 C7 C6 122.2(4) . . ?
N2 C7 C8 113.6(4) . . ?
C6 C7 C8 124.2(4) . . ?
N9 C8 C12 111.5(4) . . ?
N9 C8 C7 116.9(4) . . ?
C12 C8 C7 131.5(4) . . ?
C8 N9 N10 105.6(4) . . ?
C8 N9 Cu1 119.0(3) . . ?
N10 N9 Cu1 135.3(3) . . ?
C11 N10 N9 110.5(4) . . ?
C11 N10 H10 124.8 . . ?
N9 N10 H10 124.8 . . ?
N13 C11 N10 122.0(4) . . ?
N13 C11 C12 130.5(4) . . ?
N10 C11 C12 107.4(4) . . ?
C11 C12 C8 104.9(4) . . ?
C11 C12 H12 127.6 . . ?
C8 C12 H12 127.6 . . ?
C11 N13 H13A 120.0 . . ?
C11 N13 H13B 120.0 . . ?
H13A N13 H13B 120.0 . . ?
C15 N14 C19 118.1(4) . . ?
C15 N14 Cu1 128.8(3) . . ?
C19 N14 Cu1 113.2(3) . . ?
N14 C15 C16 123.9(5) . . ?
N14 C15 H15 118.1 . . ?
C16 C15 H15 118.1 . . ?
C15 C16 C17 117.9(5) . . ?
C15 C16 H16 121.1 . . ?
C17 C16 H16 121.1 . . ?
C18 C17 C16 119.6(5) . . ?
C18 C17 H17 120.2 . . ?
C16 C17 H17 120.2 . . ?
C19 C18 C17 119.7(5) . . ?
C19 C18 H18 120.2 . . ?
C17 C18 H18 120.2 . . ?
N14 C19 C18 120.9(4) . . ?
N14 C19 C20 113.4(4) . . ?
C18 C19 C20 125.7(4) . . ?
N21 C20 C24 110.4(4) . . ?
N21 C20 C19 115.4(4) . . ?
C24 C20 C19 134.1(4) . . ?
C20 N21 N22 106.3(4) . . ?
C20 N21 Cu1 117.5(3) . . ?
N22 N21 Cu1 135.7(3) . . ?
N21 N22 C23 110.1(4) . . ?
N21 N22 H22 124.9 . . ?
C23 N22 H22 124.9 . . ?
N25 C23 C24 131.8(5) . . ?
N25 C23 N22 120.8(5) . . ?
C24 C23 N22 107.4(4) . . ?
C23 C24 C20 105.8(4) . . ?
C23 C24 H24 127.1 . . ?
C20 C24 H24 127.1 . . ?
C23 N25 H25B 120.0 . . ?
C23 N25 H25A 120.0 . . ?
H25B N25 H25A 120.0 . . ?
Cu1 O26 H26A 117(3) . . ?
Cu1 O26 H26B 126(3) . . ?
H26A O26 H26B 112(3) . . ?
O28 S27 O31 111.2(2) . . ?
O28 S27 O29 109.4(2) . . ?
O31 S27 O29 108.8(2) . . ?
O28 S27 O30 110.2(2) . . ?
O31 S27 O30 109.1(2) . . ?
O29 S27 O30 108.0(2) . . ?
H32A O32 H32B 112(3) . . ?
C34 O33 H33 109.5 . . ?
O33 C34 H34A 109.5 . . ?
O33 C34 H34B 109.5 . . ?
H34A C34 H34B 109.5 . . ?
O33 C34 H34C 109.5 . . ?
H34A C34 H34C 109.5 . . ?
H34B C34 H34C 109.5 . . ?

loop_
_geom_bond_atom_site_label_1
_geom_bond_atom_site_label_2
_geom_bond_distance
_geom_bond_site_symmetry_2
_geom_bond_publ_flag
Cu1 N21 1.939(4) . ?
Cu1 N9 1.942(4) . ?
Cu1 N14 2.063(4) . ?
Cu1 O26 2.068(3) . ?
Cu1 N2 2.166(4) . ?
N2 C3 1.330(6) . ?
N2 C7 1.360(6) . ?
C3 C4 1.384(7) . ?
C3 H3 0.9500 . ?
C4 C5 1.375(7) . ?
C4 H4 0.9500 . ?
C5 C6 1.370(7) . ?
C5 H5 0.9500 . ?
C6 C7 1.383(6) . ?
C6 H6 0.9500 . ?
C7 C8 1.461(6) . ?
C8 N9 1.325(6) . ?
C8 C12 1.399(6) . ?
N9 N10 1.373(5) . ?
N10 C11 1.357(6) . ?
N10 H10 0.8800 . ?
C11 N13 1.352(6) . ?
C11 C12 1.382(6) . ?
C12 H12 0.9500 . ?
N13 H13A 0.8800 . ?
N13 H13B 0.8800 . ?
N14 C15 1.328(6) . ?
N14 C19 1.372(6) . ?
C15 C16 1.375(7) . ?
C15 H15 0.9500 . ?
C16 C17 1.380(7) . ?
C16 H16 0.9500 . ?
C17 C18 1.377(7) . ?
C17 H17 0.9500 . ?
C18 C19 1.377(6) . ?
C18 H18 0.9500 . ?
C19 C20 1.451(6) . ?
C20 N21 1.336(6) . ?
C20 C24 1.391(6) . ?
N21 N22 1.353(5) . ?
N22 C23 1.365(6) . ?
N22 H22 0.8800 . ?
C23 N25 1.353(6) . ?
C23 C24 1.365(7) . ?
C24 H24 0.9500 . ?
N25 H25B 0.8800 . ?
N25 H25A 0.8800 . ?
O26 H26A 0.85(3) . ?
O26 H26B 0.85(3) . ?
S27 O28 1.456(3) . ?
S27 O31 1.459(3) . ?
S27 O29 1.474(3) . ?
S27 O30 1.486(3) . ?
O32 H32A 0.86(3) . ?
O32 H32B 0.84(3) . ?
O33 C34 1.413(6) . ?
O33 H33 0.8400 . ?
C34 H34A 0.9800 . ?
C34 H34B 0.9800 . ?
C34 H34C 0.9800 . ?

loop_
_geom_hbond_atom_site_label_D
_geom_hbond_atom_site_label_H
_geom_hbond_atom_site_label_A
_geom_hbond_distance_DH
_geom_hbond_distance_HA
_geom_hbond_distance_DA
_geom_hbond_angle_DHA
_geom_hbond_site_symmetry_A
N10 H10 O30 0.88 1.95 2.779(5) 155.5 4_565
N13 H13A O29 0.88 2.04 2.858(5) 153.6 4_565
N13 H13B O31 0.88 2.11 2.950(5) 158.6 2_546
N22 H22 O28 0.88 2.05 2.841(5) 148.4 .
N25 H25A O31 0.88 2.44 3.251(6) 153.0 .
N25 H25B O28 0.88 2.32 3.116(6) 151.2 2_656
O26 H26A O33 0.85(3) 1.86(3) 2.707(5) 175(5) .
O26 H26B O32 0.85(3) 1.85(3) 2.662(5) 158(5) 4_565
O32 H32A O30 0.86(3) 1.93(3) 2.708(5) 151(5) .
O32 H32B O31 0.84(3) 1.89(3) 2.735(5) 176(5) 3_767
O33 H33 O29 0.84 1.92 2.750(5) 169.0 .
